data_1549942
loop_
_publ_author_name
'Rozatian, Neshat'
'Ashworth, Ian W.'
'Sandford, Graham'
'Hodgson, David R. W.'

_publ_section_title
;
 A quantitative reactivity scale for electrophilic fluorinating reagents.
;
_journal_issue 46
_journal_name_full 'Chemical science'
_journal_page_first 8692
_journal_page_last 8702
_journal_paper_doi 10.1039/c8sc03596b
_journal_volume 9
_journal_year 2018
_chemical_formula_moiety 'C17 H15 F O2'
_chemical_formula_sum 'C17 H15 F O2'
_chemical_formula_weight 270.29
_chemical_name_systematic
;
2-fluoro-1,3-bis(4-methylphenyl)-1,3-propandione
;
_space_group_crystal_system monoclinic
_space_group_IT_number 14
_space_group_name_Hall '-P 2ybc'
_space_group_name_H-M_alt 'P 1 21/c 1'
_symmetry_space_group_name_Hall '-P 2ybc'
_symmetry_space_group_name_H-M 'P 1 21/c 1'
_atom_sites_solution_hydrogens difmap
_atom_sites_solution_primary direct
_audit_creation_date 2017-05-19
_audit_creation_method
;
Olex2 1.2-beta
(compiled 2017.03.28 svn.r3405 for OlexSys, GUI svn.r5337)
;
_audit_update_record
;
2018-07-24 deposited with the CCDC.
2018-09-13 downloaded from the CCDC.
;
_cell_angle_alpha 90
_cell_angle_beta 102.4067(17)
_cell_angle_gamma 90
_cell_formula_units_Z 4
_cell_length_a 8.5592(5)
_cell_length_b 12.9739(8)
_cell_length_c 12.3376(8)
_cell_measurement_reflns_used 6831
_cell_measurement_temperature 120.0
_cell_measurement_theta_max 31.28
_cell_measurement_theta_min 2.31
_cell_volume 1338.05(14)
_computing_cell_refinement 'SAINT v8.37A (Bruker, 2015)'
_computing_data_collection 'SMART v5.625 (Bruker, 2001)'
_computing_data_reduction 'SAINT v8.37A (Bruker, 2015)'
_computing_molecular_graphics 'Olex2 (Dolomanov et al., 2009)'
_computing_publication_material 'Olex2 (Dolomanov et al., 2009)'
_computing_structure_refinement 'ShelXL (Sheldrick, 2015)'
_computing_structure_solution 'XS (Sheldrick, 2008)'
_diffrn_ambient_temperature 120.0
_diffrn_detector 'CCD area detector'
_diffrn_detector_area_resol_mean 5.6
_diffrn_detector_type 'Bruker SMART CCD 6000'
_diffrn_measured_fraction_theta_full 1.000
_diffrn_measured_fraction_theta_max 1.000
_diffrn_measurement_device '3-circle diffractometer'
_diffrn_measurement_method \w-scan
_diffrn_radiation_collimation 'Bruker Monocap'
_diffrn_radiation_monochromator Parallel,graphite
_diffrn_radiation_probe x-ray
_diffrn_radiation_type MoK\a
_diffrn_radiation_wavelength 0.71073
_diffrn_radiation_xray_symbol K-L~3~
_diffrn_reflns_av_R_equivalents 0.0452
_diffrn_reflns_av_unetI/netI 0.0418
_diffrn_reflns_Laue_measured_fraction_full 1.000
_diffrn_reflns_Laue_measured_fraction_max 1.000
_diffrn_reflns_limit_h_max 11
_diffrn_reflns_limit_h_min -11
_diffrn_reflns_limit_k_max 17
_diffrn_reflns_limit_k_min -17
_diffrn_reflns_limit_l_max 16
_diffrn_reflns_limit_l_min -16
_diffrn_reflns_number 22309
_diffrn_reflns_point_group_measured_fraction_full 1.000
_diffrn_reflns_point_group_measured_fraction_max 1.000
_diffrn_reflns_theta_full 25.242
_diffrn_reflns_theta_max 28.997
_diffrn_reflns_theta_min 2.307
_diffrn_source 'sealed X-ray tube'
_diffrn_source_current 35.0
_diffrn_source_power 1.75
_diffrn_source_target Mo
_diffrn_source_voltage 50.0
_diffrn_standards_number 0
_exptl_absorpt_coefficient_mu 0.096
_exptl_absorpt_correction_T_max 1.0000
_exptl_absorpt_correction_T_min 0.8465
_exptl_absorpt_correction_type multi-scan
_exptl_absorpt_process_details
;
SADABS-2014/5 (Bruker,2014/5) was used for absorption correction. 
wR2(int) was 0.0788 before and 0.0687 after correction. 
The Ratio of minimum to maximum transmission is 0.8465. 
The \l/2 correction factor is 0.00150.
;
_exptl_crystal_colour 'clear yellow'
_exptl_crystal_colour_lustre clear
_exptl_crystal_colour_primary yellow
_exptl_crystal_density_diffrn 1.342
_exptl_crystal_description block
_exptl_crystal_F_000 568
_exptl_crystal_size_max 0.36
_exptl_crystal_size_mid 0.34
_exptl_crystal_size_min 0.26
_refine_diff_density_max 0.507
_refine_diff_density_min -0.205
_refine_diff_density_rms 0.069
_refine_ls_extinction_method none
_refine_ls_goodness_of_fit_ref 1.086
_refine_ls_hydrogen_treatment refall
_refine_ls_matrix_type full
_refine_ls_number_parameters 241
_refine_ls_number_reflns 3569
_refine_ls_number_restraints 0
_refine_ls_restrained_S_all 1.086
_refine_ls_R_factor_all 0.0672
_refine_ls_R_factor_gt 0.0580
_refine_ls_shift/su_max 0.000
_refine_ls_shift/su_mean 0.000
_refine_ls_structure_factor_coef Fsqd
_refine_ls_weighting_details 'w=1/[\s^2^(Fo^2^)+(0.1100P)^2^+0.2100P] where P=(Fo^2^+2Fc^2^)/3'
_refine_ls_weighting_scheme calc
_refine_ls_wR_factor_gt 0.1632
_refine_ls_wR_factor_ref 0.1749
_reflns_Friedel_coverage 0.000
_reflns_number_gt 2882
_reflns_number_total 3569
_reflns_threshold_expression 'I > 2\s(I)'
_cod_data_source_file c8sc03596b2.cif
_cod_data_source_block 2cK_17srv144
_cod_depositor_comments 'Adding full bibliography for 1549940--1549946.cif.'
_cod_database_code 1549942
_shelx_shelxl_version_number 2014/7
_shelx_space_group_comment
;
The symmetry employed for this shelxl refinement is uniquely defined
by the following loop, which should always be used as a source of
symmetry information in preference to the above space-group names.
They are only intended as comments.
;
_shelx_estimated_absorpt_t_max 0.975
_shelx_estimated_absorpt_t_min 0.966
_computing.bruker_data_scaling 'SADABS V2012/1 (Bruker AXS Inc.)'

_olex2_refinement_description
;
;
_olex2_submission_special_instructions 'No special instructions were received'

loop_
_space_group_symop_operation_xyz
'x, y, z'
'-x, y+1/2, -z+1/2'
'-x, -y, -z'
'x, -y-1/2, z-1/2'

loop_
_atom_site_label
_atom_site_type_symbol
_atom_site_fract_x
_atom_site_fract_y
_atom_site_fract_z
_atom_site_U_iso_or_equiv
_atom_site_adp_type
_atom_site_occupancy
_atom_site_site_symmetry_order
_atom_site_calc_flag
F1 F 0.18465(12) 0.63983(6) 0.22345(8) 0.0346(3) Uani 1 1 d
O1 O -0.01022(12) 0.42458(9) 0.12253(8) 0.0330(3) Uani 1 1 d
O2 O 0.46823(12) 0.55954(8) 0.25314(8) 0.0318(3) Uani 1 1 d
C1 C 0.08542(15) 0.46745(11) 0.19617(11) 0.0247(3) Uani 1 1 d
C2 C 0.19371(17) 0.55104(10) 0.16211(11) 0.0263(3) Uani 1 1 d
C3 C 0.37076(16) 0.51849(10) 0.18010(10) 0.0238(3) Uani 1 1 d
C4 C 0.41327(15) 0.43759(10) 0.10748(10) 0.0219(3) Uani 1 1 d
C5 C 0.57059(16) 0.40018(11) 0.13074(11) 0.0254(3) Uani 1 1 d
C6 C 0.61587(17) 0.32457(11) 0.06438(12) 0.0281(3) Uani 1 1 d
C7 C 0.50784(16) 0.28444(10) -0.02675(11) 0.0253(3) Uani 1 1 d
C8 C 0.35113(16) 0.32228(11) -0.04974(11) 0.0260(3) Uani 1 1 d
C9 C 0.30442(15) 0.39752(11) 0.01618(11) 0.0255(3) Uani 1 1 d
C10 C 0.5567(2) 0.20435(12) -0.10070(14) 0.0347(4) Uani 1 1 d
C11 C 0.10220(15) 0.43970(10) 0.31492(11) 0.0224(3) Uani 1 1 d
C12 C 0.00160(16) 0.36272(10) 0.34097(11) 0.0247(3) Uani 1 1 d
C13 C 0.01790(17) 0.32931(11) 0.44935(12) 0.0263(3) Uani 1 1 d
C14 C 0.13377(17) 0.37133(10) 0.53460(11) 0.0246(3) Uani 1 1 d
C15 C 0.23266(17) 0.44875(11) 0.50876(11) 0.0263(3) Uani 1 1 d
C16 C 0.21713(17) 0.48320(10) 0.40013(11) 0.0257(3) Uani 1 1 d
C17 C 0.1565(2) 0.33270(13) 0.65201(12) 0.0315(3) Uani 1 1 d
H2 H 0.1490(16) 0.5852(10) 0.0837(11) 0.005(3) Uiso 1 1 d
H5 H 0.648(2) 0.4273(15) 0.1967(16) 0.037(5) Uiso 1 1 d
H6 H 0.723(2) 0.2975(15) 0.0808(15) 0.033(5) Uiso 1 1 d
H8 H 0.273(2) 0.2952(14) -0.1086(16) 0.031(4) Uiso 1 1 d
H9 H 0.193(2) 0.4238(14) -0.0040(15) 0.031(4) Uiso 1 1 d
H10A H 0.486(4) 0.145(3) -0.112(2) 0.087(9) Uiso 1 1 d
H10B H 0.568(3) 0.236(2) -0.176(2) 0.064(7) Uiso 1 1 d
H10C H 0.665(3) 0.177(2) -0.073(2) 0.064(7) Uiso 1 1 d
H12 H -0.080(2) 0.3329(14) 0.2816(15) 0.027(4) Uiso 1 1 d
H13 H -0.048(2) 0.2787(15) 0.4705(16) 0.033(5) Uiso 1 1 d
H15 H 0.315(2) 0.4791(15) 0.5651(14) 0.028(4) Uiso 1 1 d
H16 H 0.287(2) 0.5371(15) 0.3838(15) 0.032(4) Uiso 1 1 d
H17A H 0.239(3) 0.282(2) 0.671(2) 0.076(8) Uiso 1 1 d
H17B H 0.186(4) 0.388(3) 0.701(3) 0.088(9) Uiso 1 1 d
H17C H 0.062(3) 0.308(2) 0.670(2) 0.069(7) Uiso 1 1 d

loop_
_atom_site_aniso_label
_atom_site_aniso_U_11
_atom_site_aniso_U_22
_atom_site_aniso_U_33
_atom_site_aniso_U_23
_atom_site_aniso_U_13
_atom_site_aniso_U_12
F1 0.0439(5) 0.0253(4) 0.0375(5) 0.0022(3) 0.0152(4) 0.0049(3)
O1 0.0252(5) 0.0473(6) 0.0247(5) 0.0023(4) 0.0012(4) -0.0025(4)
O2 0.0308(5) 0.0357(6) 0.0288(5) -0.0041(4) 0.0062(4) -0.0059(4)
C1 0.0211(6) 0.0280(6) 0.0248(6) 0.0033(5) 0.0046(5) 0.0064(5)
C2 0.0286(7) 0.0252(6) 0.0258(6) 0.0049(5) 0.0073(5) 0.0039(5)
C3 0.0247(6) 0.0246(6) 0.0227(6) 0.0047(5) 0.0062(5) -0.0011(5)
C4 0.0214(6) 0.0240(6) 0.0201(6) 0.0042(4) 0.0040(5) -0.0012(4)
C5 0.0213(6) 0.0292(7) 0.0243(6) 0.0014(5) 0.0013(5) -0.0015(5)
C6 0.0234(6) 0.0278(7) 0.0322(7) 0.0010(5) 0.0042(5) 0.0013(5)
C7 0.0266(6) 0.0229(6) 0.0278(7) 0.0022(5) 0.0087(5) -0.0030(5)
C8 0.0235(6) 0.0323(7) 0.0216(6) 0.0007(5) 0.0032(5) -0.0051(5)
C9 0.0204(6) 0.0330(7) 0.0225(6) 0.0022(5) 0.0033(5) -0.0004(5)
C10 0.0346(8) 0.0283(7) 0.0433(9) -0.0070(6) 0.0132(7) -0.0032(6)
C11 0.0223(6) 0.0221(6) 0.0233(6) 0.0010(4) 0.0057(5) 0.0041(5)
C12 0.0208(6) 0.0262(6) 0.0271(7) -0.0013(5) 0.0049(5) 0.0007(5)
C13 0.0252(6) 0.0256(6) 0.0294(7) 0.0012(5) 0.0088(5) -0.0009(5)
C14 0.0279(6) 0.0233(6) 0.0242(6) 0.0003(5) 0.0090(5) 0.0037(5)
C15 0.0274(6) 0.0273(7) 0.0238(6) -0.0021(5) 0.0044(5) -0.0016(5)
C16 0.0276(6) 0.0235(6) 0.0268(6) 0.0001(5) 0.0078(5) -0.0016(5)
C17 0.0384(8) 0.0341(8) 0.0226(7) 0.0033(5) 0.0077(6) -0.0021(6)

loop_
_atom_type_symbol
_atom_type_description
_atom_type_scat_dispersion_real
_atom_type_scat_dispersion_imag
_atom_type_scat_source
C C 0.0033 0.0016 'International Tables Vol C Tables 4.2.6.8 and 6.1.1.4'
H H 0.0000 0.0000 'International Tables Vol C Tables 4.2.6.8 and 6.1.1.4'
F F 0.0171 0.0103 'International Tables Vol C Tables 4.2.6.8 and 6.1.1.4'
O O 0.0106 0.0060 'International Tables Vol C Tables 4.2.6.8 and 6.1.1.4'

loop_
_geom_angle_atom_site_label_1
_geom_angle_atom_site_label_2
_geom_angle_atom_site_label_3
_geom_angle
O1 C1 C2 117.68(12)
O1 C1 C11 122.12(13)
C11 C1 C2 120.18(12)
F1 C2 C1 109.11(11)
F1 C2 C3 108.46(11)
F1 C2 H2 95.7(7)
C1 C2 C3 113.43(10)
C1 C2 H2 115.0(7)
C3 C2 H2 113.4(7)
O2 C3 C2 118.99(12)
O2 C3 C4 122.96(12)
C4 C3 C2 118.05(11)
C5 C4 C3 118.25(12)
C9 C4 C3 123.02(11)
C9 C4 C5 118.72(12)
C4 C5 H5 118.9(11)
C6 C5 C4 120.17(13)
C6 C5 H5 120.9(11)
C5 C6 C7 121.31(13)
C5 C6 H6 120.6(11)
C7 C6 H6 118.1(11)
C6 C7 C8 118.25(13)
C6 C7 C10 121.74(13)
C8 C7 C10 119.99(13)
C7 C8 H8 120.9(11)
C9 C8 C7 120.93(12)
C9 C8 H8 118.1(11)
C4 C9 H9 120.8(10)
C8 C9 C4 120.60(12)
C8 C9 H9 118.6(10)
C7 C10 H10A 113.1(18)
C7 C10 H10B 111.4(15)
C7 C10 H10C 114.0(16)
H10A C10 H10B 111(2)
H10A C10 H10C 106(3)
H10B C10 H10C 101(2)
C12 C11 C1 117.73(12)
C16 C11 C1 123.24(12)
C16 C11 C12 118.97(12)
C11 C12 H12 119.0(10)
C13 C12 C11 120.38(12)
C13 C12 H12 120.6(10)
C12 C13 C14 120.99(13)
C12 C13 H13 123.2(12)
C14 C13 H13 115.8(11)
C13 C14 C15 118.57(12)
C13 C14 C17 121.36(13)
C15 C14 C17 120.04(13)
C14 C15 H15 121.1(11)
C16 C15 C14 120.97(13)
C16 C15 H15 118.0(11)
C11 C16 H16 120.2(10)
C15 C16 C11 120.11(12)
C15 C16 H16 119.7(10)
C14 C17 H17A 114.0(17)
C14 C17 H17B 108.9(19)
C14 C17 H17C 113.4(17)
H17A C17 H17B 107(3)
H17A C17 H17C 109(2)
H17B C17 H17C 104(2)

loop_
_geom_bond_atom_site_label_1
_geom_bond_atom_site_label_2
_geom_bond_distance
F1 C2 1.3896(16)
O1 C1 1.2188(17)
O2 C3 1.2118(16)
C1 C2 1.5424(19)
C1 C11 1.4854(18)
C2 C3 1.5426(19)
C2 H2 1.058(13)
C3 C4 1.4755(18)
C4 C5 1.4017(18)
C4 C9 1.3986(18)
C5 C6 1.385(2)
C5 H5 1.00(2)
C6 C7 1.394(2)
C6 H6 0.958(19)
C7 C8 1.3990(19)
C7 C10 1.500(2)
C8 C9 1.383(2)
C8 H8 0.941(19)
C9 H9 0.997(17)
C10 H10A 0.97(3)
C10 H10B 1.04(3)
C10 H10C 0.98(3)
C11 C12 1.4004(18)
C11 C16 1.3953(19)
C12 C13 1.3839(19)
C12 H12 0.976(18)
C13 C14 1.392(2)
C13 H13 0.94(2)
C14 C15 1.3939(19)
C14 C17 1.5054(19)
C15 C16 1.3918(19)
C15 H15 0.960(17)
C16 H16 0.972(19)
C17 H17A 0.96(3)
C17 H17B 0.93(3)
C17 H17C 0.94(3)

loop_
_geom_torsion_atom_site_label_1
_geom_torsion_atom_site_label_2
_geom_torsion_atom_site_label_3
_geom_torsion_atom_site_label_4
_geom_torsion
O1 C1 C2 F1 128.87(13)
O2 C3 C2 F1 11.60(16)
C1 C2 C3 O2 -109.78(14)
C1 C2 C3 C4 69.72(15)
C2 C1 C11 C12 -179.52(11)
C2 C1 C11 C16 -2.40(19)
C2 C3 C4 C5 -173.50(11)
C2 C3 C4 C9 7.17(18)
C3 C2 C1 O1 -110.11(14)
C3 C2 C1 C11 68.40(15)
C4 C3 C2 F1 -168.90(10)
C5 C4 C3 O2 5.98(19)
C9 C4 C3 O2 -173.34(12)
C11 C1 C2 F1 -52.62(15)
C12 C11 C1 O1 -1.07(19)
C16 C11 C1 O1 176.05(12)
